data_7107186
loop_
_publ_author_name
'Fabrice Fabrice Pointillart'
'Svetlana Klementieva'
'Viacheslav Kuropatov'
'Yann Le Gal'
'Stephane Golhen'
'Olivier Cador'
'Vladimir Cherkasov'
'Lahcene Ouahab'

_publ_section_title
;
 A single molecule magnet behaviour in a D3h symmetry Dy(III) complex
 involving a quinone-tetrathiafulvalene-quinone bridge
;
_journal_name_full Chem.Commun.
_journal_page_first 714
_journal_paper_doi 10.1039/c1cc16314k
_journal_volume 48
_journal_year 2012
_chemical_formula_sum 'C60 H42 F36 Gd2 O18 S4'
_chemical_formula_weight 2177.68
_chemical_name_systematic
;
?
;
_space_group_IT_number 61
_symmetry_space_group_name_Hall '-P 2bc 2ac'
_symmetry_space_group_name_H-M 'P c a b'
_atom_sites_solution_hydrogens geom
_atom_sites_solution_primary direct
_atom_sites_solution_secondary difmap
_audit_creation_method SHELXL-97
_cell_angle_alpha 90.000(5)
_cell_angle_beta 90.000(5)
_cell_angle_gamma 90.000(5)
_cell_formula_units_Z 8
_cell_length_a 17.251(5)
_cell_length_b 24.093(5)
_cell_length_c 41.951(5)
_cell_measurement_temperature 293(2)
_cell_volume 17436(7)
_computing_structure_refinement 'SHELXL-97 (Sheldrick, 1997)'
_diffrn_ambient_temperature 293(2)
_diffrn_measured_fraction_theta_full 0.999
_diffrn_measured_fraction_theta_max 0.999
_diffrn_radiation_monochromator graphite
_diffrn_radiation_source 'fine-focus sealed tube'
_diffrn_radiation_type MoK\a
_diffrn_radiation_wavelength 0.71073
_diffrn_reflns_av_R_equivalents 0.0419
_diffrn_reflns_av_sigmaI/netI 0.0526
_diffrn_reflns_limit_h_max 22
_diffrn_reflns_limit_h_min -22
_diffrn_reflns_limit_k_max 31
_diffrn_reflns_limit_k_min -31
_diffrn_reflns_limit_l_max 54
_diffrn_reflns_limit_l_min -54
_diffrn_reflns_number 38435
_diffrn_reflns_theta_full 27.47
_diffrn_reflns_theta_max 27.47
_diffrn_reflns_theta_min 1.29
_exptl_absorpt_coefficient_mu 1.738
_exptl_crystal_density_diffrn 1.659
_exptl_crystal_density_method 'not measured'
_exptl_crystal_F_000 8496
_refine_diff_density_max 2.942
_refine_diff_density_min -1.189
_refine_diff_density_rms 0.324
_refine_ls_extinction_method none
_refine_ls_goodness_of_fit_ref 1.044
_refine_ls_hydrogen_treatment mixed
_refine_ls_matrix_type full
_refine_ls_number_parameters 1109
_refine_ls_number_reflns 19957
_refine_ls_number_restraints 0
_refine_ls_restrained_S_all 1.044
_refine_ls_R_factor_all 0.1266
_refine_ls_R_factor_gt 0.0677
_refine_ls_shift/su_max 0.005
_refine_ls_shift/su_mean 0.000
_refine_ls_structure_factor_coef Fsqd
_refine_ls_weighting_details 'calc w=1/[\s^2^(Fo^2^)+(0.1624P)^2^+0.0000P] where P=(Fo^2^+2Fc^2^)/3'
_refine_ls_weighting_scheme calc
_refine_ls_wR_factor_gt 0.1961
_refine_ls_wR_factor_ref 0.2515
_reflns_number_gt 11876
_reflns_number_total 19957
_reflns_threshold_expression >2sigma(I)
_cod_data_source_file c1cc16314k.txt
_cod_data_source_block import-fpr456
_cod_database_code 7107186

loop_
_symmetry_equiv_pos_as_xyz
'x, y, z'
'-x, -y+1/2, z+1/2'
'x+1/2, -y, -z+1/2'
'-x+1/2, y+1/2, -z'
'-x, -y, -z'
'x, y-1/2, -z-1/2'
'-x-1/2, y, z-1/2'
'x-1/2, -y-1/2, z'

loop_
_atom_site_label
_atom_site_type_symbol
_atom_site_fract_x
_atom_site_fract_y
_atom_site_fract_z
_atom_site_U_iso_or_equiv
_atom_site_adp_type
_atom_site_occupancy
_atom_site_symmetry_multiplicity
_atom_site_calc_flag
_atom_site_refinement_flags
C1 C 0.5703(5) 0.0360(4) 0.23919(18) 0.066(2) Uani 1 1 d .
C2 C 0.5569(4) -0.0237(3) 0.24615(17) 0.0591(19) Uani 1 1 d .
C3 C 0.5611(5) -0.0655(4) 0.22205(18) 0.066(2) Uani 1 1 d .
C4 C 0.5501(6) -0.1280(4) 0.2312(2) 0.084(3) Uani 1 1 d .
C5 C 0.6191(10) -0.1453(5) 0.2525(4) 0.141(6) Uani 1 1 d .
H5A H 0.6666 -0.1404 0.2410 0.212 Uiso 1 1 calc R
H5B H 0.6136 -0.1836 0.2585 0.212 Uiso 1 1 calc R
H5C H 0.6198 -0.1227 0.2713 0.212 Uiso 1 1 calc R
C6 C 0.5421(11) -0.1660(5) 0.2027(3) 0.163(7) Uani 1 1 d .
H6A H 0.4996 -0.1538 0.1897 0.244 Uiso 1 1 calc R
H6B H 0.5325 -0.2032 0.2099 0.244 Uiso 1 1 calc R
H6C H 0.5890 -0.1651 0.1904 0.244 Uiso 1 1 calc R
C7 C 0.4757(8) -0.1351(5) 0.2510(3) 0.120(4) Uani 1 1 d .
H7A H 0.4317 -0.1242 0.2384 0.181 Uiso 1 1 calc R
H7B H 0.4786 -0.1123 0.2697 0.181 Uiso 1 1 calc R
H7C H 0.4702 -0.1733 0.2572 0.181 Uiso 1 1 calc R
C8 C 0.5821(5) -0.0432(4) 0.19272(19) 0.063(2) Uani 1 1 d .
C9 C 0.5799(5) 0.0167(4) 0.18521(17) 0.068(2) Uani 1 1 d .
C10 C 0.5709(6) 0.0579(4) 0.20656(18) 0.075(2) Uani 1 1 d .
C11 C 0.5637(8) 0.1204(5) 0.2015(2) 0.100(4) Uani 1 1 d .
C12 C 0.6423(12) 0.1422(5) 0.2062(5) 0.205(10) Uani 1 1 d .
H12A H 0.6419 0.1818 0.2038 0.308 Uiso 1 1 calc R
H12B H 0.6766 0.1261 0.1907 0.308 Uiso 1 1 calc R
H12C H 0.6599 0.1329 0.2273 0.308 Uiso 1 1 calc R
C13 C 0.5013(10) 0.1459(5) 0.2243(3) 0.155(7) Uani 1 1 d .
H13A H 0.4991 0.1853 0.2213 0.233 Uiso 1 1 calc R
H13B H 0.5149 0.1379 0.2460 0.233 Uiso 1 1 calc R
H13C H 0.4516 0.1299 0.2196 0.233 Uiso 1 1 calc R
C14 C 0.5275(14) 0.1346(7) 0.1678(3) 0.229(13) Uani 1 1 d .
H14A H 0.5243 0.1741 0.1653 0.344 Uiso 1 1 calc R
H14B H 0.4766 0.1188 0.1664 0.344 Uiso 1 1 calc R
H14C H 0.5597 0.1194 0.1513 0.344 Uiso 1 1 calc R
C15 C 0.6235(6) -0.0353(4) 0.1338(2) 0.078(3) Uani 1 1 d .
C16 C 0.6489(6) -0.0461(5) 0.1039(2) 0.083(3) Uani 1 1 d .
C17 C 0.6908(5) -0.0368(3) 0.04340(19) 0.062(2) Uani 1 1 d .
C18 C 0.7140(5) -0.0931(3) 0.05410(18) 0.062(2) Uani 1 1 d .
C19 C 0.7502(5) -0.1320(3) 0.03563(17) 0.064(2) Uani 1 1 d .
C20 C 0.7749(6) -0.1923(4) 0.0440(2) 0.082(3) Uani 1 1 d .
C21 C 0.7555(12) -0.2115(6) 0.0757(4) 0.190(9) Uani 1 1 d .
H21A H 0.7793 -0.1876 0.0912 0.285 Uiso 1 1 calc R
H21B H 0.7742 -0.2487 0.0786 0.285 Uiso 1 1 calc R
H21C H 0.7003 -0.2109 0.0785 0.285 Uiso 1 1 calc R
C22 C 0.7298(10) -0.2298(5) 0.0222(4) 0.154(6) Uani 1 1 d .
H22A H 0.7413 -0.2206 0.0004 0.231 Uiso 1 1 calc R
H22B H 0.6753 -0.2250 0.0260 0.231 Uiso 1 1 calc R
H22C H 0.7438 -0.2677 0.0262 0.231 Uiso 1 1 calc R
C23 C 0.8633(8) -0.1989(5) 0.0387(3) 0.126(4) Uani 1 1 d .
H10A H 0.8787 -0.2360 0.0441 0.189 Uiso 1 1 calc R
H10B H 0.8906 -0.1729 0.0519 0.189 Uiso 1 1 calc R
H10C H 0.8753 -0.1918 0.0167 0.189 Uiso 1 1 calc R
C24 C 0.7683(4) -0.1106(3) 0.00410(18) 0.0570(18) Uani 1 1 d .
C25 C 0.7534(4) -0.0512(3) -0.00493(17) 0.0569(18) Uani 1 1 d .
C26 C 0.7020(5) -0.0153(3) 0.01372(17) 0.0598(19) Uani 1 1 d .
C27 C 0.6749(5) 0.0391(4) -0.0006(2) 0.070(2) Uani 1 1 d .
C28 C 0.7404(8) 0.0826(4) 0.0027(4) 0.137(5) Uani 1 1 d .
H28A H 0.7234 0.1173 -0.0061 0.206 Uiso 1 1 calc R
H28B H 0.7856 0.0700 -0.0085 0.206 Uiso 1 1 calc R
H28C H 0.7527 0.0875 0.0249 0.206 Uiso 1 1 calc R
C29 C 0.6032(6) 0.0662(6) 0.0156(3) 0.118(5) Uani 1 1 d .
H29A H 0.5924 0.1013 0.0057 0.177 Uiso 1 1 calc R
H29B H 0.6137 0.0718 0.0379 0.177 Uiso 1 1 calc R
H29C H 0.5591 0.0422 0.0133 0.177 Uiso 1 1 calc R
C30 C 0.6571(9) 0.0322(5) -0.0361(3) 0.125(5) Uani 1 1 d .
H30A H 0.6390 0.0668 -0.0446 0.188 Uiso 1 1 calc R
H30B H 0.6177 0.0044 -0.0388 0.188 Uiso 1 1 calc R
H30C H 0.7032 0.0210 -0.0472 0.188 Uiso 1 1 calc R
C31 C 0.8090(9) -0.0171(12) 0.2477(4) 0.171(9) Uani 1 1 d .
C32 C 0.7733(5) 0.0001(4) 0.2790(2) 0.076(2) Uani 1 1 d .
C33 C 0.8224(5) 0.0148(5) 0.3037(2) 0.083(3) Uani 1 1 d .
H33 H 0.8744 0.0213 0.2991 0.100 Uiso 1 1 calc R
C34 C 0.7983(5) 0.0203(4) 0.3346(2) 0.071(2) Uani 1 1 d .
C35 C 0.8552(6) 0.0322(6) 0.3612(3) 0.099(4) Uani 1 1 d .
C36 C 0.7314(15) 0.2000(6) 0.3113(5) 0.152(7) Uani 1 1 d .
C37 C 0.6852(7) 0.1539(4) 0.3280(3) 0.090(3) Uani 1 1 d .
C38 C 0.6600(7) 0.1617(5) 0.3597(3) 0.108(4) Uani 1 1 d .
H38 H 0.6692 0.1958 0.3695 0.130 Uiso 1 1 calc R
C39 C 0.6232(7) 0.1222(4) 0.3764(2) 0.082(3) Uani 1 1 d .
C40 C 0.6005(10) 0.1363(5) 0.4106(3) 0.110(4) Uani 1 1 d .
C41 C 0.4123(9) 0.1708(8) 0.3224(6) 0.154(7) Uani 1 1 d .
C42 C 0.4386(7) 0.1097(4) 0.3253(3) 0.081(3) Uani 1 1 d .
C43 C 0.3927(6) 0.0699(5) 0.3393(3) 0.099(4) Uani 1 1 d .
H43 H 0.3435 0.0796 0.3463 0.118 Uiso 1 1 calc R
C44 C 0.4176(5) 0.0162(4) 0.3431(2) 0.075(2) Uani 1 1 d .
C45 C 0.3592(6) -0.0271(6) 0.3565(4) 0.106(4) Uani 1 1 d .
C46 C 0.5716(7) -0.1311(6) -0.0658(4) 0.107(4) Uani 1 1 d .
C47 C 0.6499(5) -0.1295(4) -0.0821(2) 0.066(2) Uani 1 1 d .
C48 C 0.6568(5) -0.1520(4) -0.1123(2) 0.075(2) Uani 1 1 d .
H48 H 0.6168 -0.1740 -0.1202 0.090 Uiso 1 1 calc R
C49 C 0.7221(5) -0.1428(3) -0.13139(19) 0.065(2) Uani 1 1 d .
C50 C 0.7218(7) -0.1632(5) -0.1657(2) 0.094(3) Uani 1 1 d .
C51 C 0.8121(9) -0.2934(5) -0.0832(4) 0.106(4) Uani 1 1 d .
C52 C 0.8472(5) -0.2395(4) -0.0890(2) 0.067(2) Uani 1 1 d .
C53 C 0.9122(5) -0.2364(4) -0.1084(2) 0.077(3) Uani 1 1 d .
H53 H 0.9320 -0.2692 -0.1168 0.092 Uiso 1 1 calc R
C54 C 0.9502(5) -0.1858(3) -0.1160(2) 0.065(2) Uani 1 1 d .
C55 C 1.0192(7) -0.1887(4) -0.1385(3) 0.103(4) Uani 1 1 d .
C56 C 1.0549(9) -0.1898(7) -0.0195(4) 0.115(4) Uani 1 1 d .
C57 C 1.0118(5) -0.1391(4) -0.0340(2) 0.076(2) Uani 1 1 d .
C58 C 1.0499(5) -0.0904(4) -0.0390(3) 0.089(3) Uani 1 1 d .
H58 H 1.1025 -0.0882 -0.0342 0.106 Uiso 1 1 calc R
C59 C 1.0129(6) -0.0447(4) -0.0508(2) 0.073(2) Uani 1 1 d .
C60 C 1.0598(7) 0.0096(6) -0.0522(3) 0.104(4) Uani 1 1 d .
O1 O 0.5798(4) 0.0670(2) 0.26277(12) 0.0731(16) Uani 1 1 d .
O2 O 0.5464(3) -0.0338(2) 0.27537(12) 0.0630(14) Uani 1 1 d .
O3 O 0.7001(3) -0.0019(2) 0.27988(13) 0.0697(14) Uani 1 1 d .
O4 O 0.7290(3) 0.0166(2) 0.34443(13) 0.0668(14) Uani 1 1 d .
O5 O 0.6748(4) 0.1120(3) 0.31098(15) 0.0761(17) Uani 1 1 d .
O6 O 0.6014(3) 0.0757(2) 0.36752(13) 0.0687(15) Uani 1 1 d .
O7 O 0.5049(4) 0.1023(2) 0.31514(15) 0.0792(17) Uani 1 1 d .
O8 O 0.4804(3) -0.0034(2) 0.33645(13) 0.0667(14) Uani 1 1 d .
O9 O 0.6098(3) -0.0615(2) 0.33874(13) 0.0623(13) Uani 1 1 d .
O10 O 0.7901(3) -0.0345(2) -0.02839(12) 0.0631(14) Uani 1 1 d .
O11 O 0.7977(3) -0.1391(2) -0.01664(12) 0.0671(14) Uani 1 1 d .
O12 O 0.6997(4) -0.1065(2) -0.06691(13) 0.0680(15) Uani 1 1 d .
O13 O 0.7837(3) -0.1164(2) -0.12292(12) 0.0604(13) Uani 1 1 d .
O14 O 0.8142(3) -0.1992(2) -0.07503(13) 0.0652(14) Uani 1 1 d .
O15 O 0.9338(3) -0.1382(2) -0.10725(12) 0.0595(13) Uani 1 1 d .
O16 O 0.9420(4) -0.1502(2) -0.04021(15) 0.0774(16) Uani 1 1 d .
O17 O 0.9442(3) -0.0403(2) -0.05991(15) 0.0663(14) Uani 1 1 d .
O18B O 0.8252(3) -0.0154(2) -0.09545(13) 0.0649(14) Uani 1 1 d .
F1 F 0.7770(11) 0.0184(10) 0.2255(3) 0.346(15) Uani 1 1 d .
F2 F 0.7827(10) -0.0565(10) 0.2363(5) 0.394(18) Uani 1 1 d .
F3 F 0.8764(6) -0.0085(7) 0.2432(3) 0.238(7) Uani 1 1 d .
F4 F 0.8338(5) 0.0717(6) 0.3790(3) 0.207(6) Uani 1 1 d .
F5 F 0.9220(4) 0.0492(5) 0.3510(2) 0.165(4) Uani 1 1 d .
F6 F 0.8613(7) -0.0082(6) 0.3803(3) 0.238(7) Uani 1 1 d .
F7 F 0.7146(16) 0.2093(7) 0.2846(4) 0.348(15) Uani 1 1 d .
F8 F 0.8049(9) 0.1883(6) 0.3117(6) 0.312(13) Uani 1 1 d .
F9 F 0.7235(10) 0.2477(5) 0.3232(4) 0.271(8) Uani 1 1 d .
F10 F 0.6309(10) 0.1789(5) 0.4222(3) 0.257(8) Uani 1 1 d .
F11 F 0.5259(8) 0.1482(4) 0.4115(3) 0.200(5) Uani 1 1 d .
F12 F 0.6087(6) 0.0948(4) 0.43030(17) 0.141(3) Uani 1 1 d .
F13 F 0.3849(15) 0.1782(6) 0.2956(4) 0.328(13) Uani 1 1 d .
F14 F 0.4639(11) 0.2071(5) 0.3248(7) 0.320(13) Uani 1 1 d .
F15 F 0.3622(17) 0.1820(7) 0.3396(5) 0.416(18) Uani 1 1 d .
F16 F 0.2972(5) -0.0059(5) 0.3683(4) 0.279(9) Uani 1 1 d .
F17 F 0.3411(5) -0.0648(4) 0.3347(2) 0.166(4) Uani 1 1 d .
F18 F 0.3907(4) -0.0569(3) 0.3796(2) 0.130(2) Uani 1 1 d .
F19 F 0.5744(5) -0.1344(5) -0.0365(2) 0.169(4) Uani 1 1 d .
F20 F 0.5296(5) -0.0874(5) -0.0741(3) 0.182(4) Uani 1 1 d .
F21 F 0.5275(5) -0.1717(5) -0.0757(3) 0.192(5) Uani 1 1 d .
F22 F 0.7871(6) -0.1900(5) -0.1721(2) 0.180(4) Uani 1 1 d .
F23 F 0.7278(8) -0.1245(4) -0.18585(17) 0.186(5) Uani 1 1 d .
F24 F 0.6657(5) -0.1942(4) -0.17367(19) 0.170(4) Uani 1 1 d .
F25 F 0.8490(6) -0.3358(3) -0.0927(3) 0.173(4) Uani 1 1 d .
F26 F 0.7431(7) -0.2972(4) -0.0926(5) 0.260(9) Uani 1 1 d .
F27 F 0.8047(15) -0.3058(4) -0.0546(3) 0.344(15) Uani 1 1 d .
F28 F 1.0846(5) -0.1813(6) -0.1218(3) 0.212(6) Uani 1 1 d .
F29 F 1.0219(4) -0.1495(3) -0.15891(18) 0.130(3) Uani 1 1 d .
F30 F 1.0289(7) -0.2343(4) -0.1519(3) 0.267(8) Uani 1 1 d .
F31 F 1.066(2) -0.1777(9) 0.0105(5) 0.183(19) Uani 0.49(3) 1 d P
F31A F 1.022(2) -0.217(2) -0.0012(14) 0.33(4) Uani 0.51(3) 1 d P
F32 F 1.0230(16) -0.2338(8) -0.0211(8) 0.155(16) Uani 0.49(3) 1 d P
F32A F 1.062(5) -0.220(2) -0.0543(18) 0.43(5) Uani 0.51(3) 1 d P
F33 F 1.107(2) -0.2046(19) -0.0371(9) 0.23(3) Uani 0.49(3) 1 d P
F33A F 1.1285(12) -0.1820(14) -0.0164(10) 0.19(2) Uani 0.51(3) 1 d P
F34 F 1.0356(7) 0.0444(4) -0.0299(2) 0.176(4) Uani 1 1 d .
F35 F 1.0489(4) 0.0364(3) -0.0800(2) 0.118(2) Uani 1 1 d .
F36 F 1.1346(5) 0.0021(4) -0.0501(3) 0.173(4) Uani 1 1 d .
S1 S 0.61786(17) -0.08493(11) 0.16234(5) 0.0846(7) Uani 1 1 d .
S2 S 0.59438(15) 0.03129(11) 0.14493(5) 0.0781(7) Uani 1 1 d .
S3 S 0.64853(17) 0.00422(12) 0.07340(5) 0.0887(8) Uani 1 1 d .
S4 S 0.6861(2) -0.10861(11) 0.09356(6) 0.1029(10) Uani 1 1 d .
Gd1 Gd 0.60114(2) 0.030483(14) 0.316937(8) 0.04840(14) Uani 1 1 d .
Gd2 Gd 0.84074(2) -0.104051(15) -0.069600(8) 0.04964(14) Uani 1 1 d .

loop_
_atom_site_aniso_label
_atom_site_aniso_U_11
_atom_site_aniso_U_22
_atom_site_aniso_U_33
_atom_site_aniso_U_23
_atom_site_aniso_U_13
_atom_site_aniso_U_12
C1 0.076(5) 0.081(6) 0.040(4) 0.008(4) 0.002(4) 0.022(4)
C2 0.054(4) 0.085(6) 0.038(4) 0.006(3) -0.006(3) 0.009(4)
C3 0.076(5) 0.076(5) 0.046(4) -0.002(4) 0.000(4) -0.001(4)
C4 0.114(8) 0.062(5) 0.075(6) -0.013(4) 0.003(6) -0.010(5)
C5 0.200(15) 0.081(8) 0.143(13) 0.031(8) -0.042(11) 0.026(8)
C6 0.29(2) 0.112(10) 0.085(9) -0.025(7) 0.024(11) -0.071(12)
C7 0.147(11) 0.111(9) 0.103(9) -0.012(7) 0.042(8) -0.046(8)
C8 0.060(5) 0.084(6) 0.046(4) -0.014(4) 0.001(4) 0.013(4)
C9 0.068(5) 0.099(7) 0.039(4) 0.007(4) -0.002(4) 0.013(5)
C10 0.108(7) 0.078(6) 0.039(4) 0.002(4) -0.001(4) 0.024(5)
C11 0.158(11) 0.080(7) 0.062(6) 0.028(5) 0.016(7) 0.027(7)
C12 0.24(2) 0.067(8) 0.31(3) 0.025(12) 0.10(2) -0.019(11)
C13 0.269(18) 0.107(9) 0.089(8) -0.004(7) -0.007(11) 0.105(11)
C14 0.44(3) 0.185(15) 0.065(8) 0.042(9) 0.029(13) 0.17(2)
C15 0.075(6) 0.109(8) 0.050(5) -0.001(4) 0.009(4) -0.011(5)
C16 0.088(7) 0.111(7) 0.051(5) -0.012(5) 0.022(5) -0.017(5)
C17 0.055(4) 0.080(5) 0.052(4) -0.013(4) 0.002(4) -0.007(4)
C18 0.073(5) 0.071(5) 0.043(4) -0.008(3) 0.013(4) -0.016(4)
C19 0.075(5) 0.075(5) 0.042(4) 0.001(4) 0.008(4) -0.010(4)
C20 0.095(7) 0.082(6) 0.067(6) 0.008(5) 0.019(5) -0.003(5)
C21 0.33(3) 0.104(10) 0.139(12) 0.037(9) 0.122(15) 0.082(13)
C22 0.238(18) 0.078(8) 0.147(12) -0.013(8) 0.020(12) -0.041(10)
C23 0.159(12) 0.105(9) 0.113(10) 0.029(8) 0.015(9) 0.022(9)
C24 0.059(5) 0.065(5) 0.047(4) -0.002(3) 0.001(4) -0.006(4)
C25 0.051(4) 0.075(5) 0.044(4) -0.006(4) 0.004(3) -0.008(4)
C26 0.070(5) 0.066(5) 0.043(4) -0.009(3) 0.011(4) -0.008(4)
C27 0.071(5) 0.080(6) 0.059(5) -0.008(4) 0.012(4) 0.017(4)
C28 0.159(12) 0.069(7) 0.185(14) 0.028(8) 0.024(11) 0.012(8)
C29 0.115(9) 0.164(12) 0.075(7) 0.015(8) 0.012(6) 0.062(8)
C30 0.203(15) 0.103(8) 0.070(7) -0.012(6) -0.027(8) 0.070(8)
C31 0.094(10) 0.34(3) 0.078(9) -0.058(13) 0.031(8) -0.090(14)
C32 0.061(6) 0.099(7) 0.068(6) 0.002(5) 0.010(5) -0.007(5)
C33 0.050(5) 0.127(8) 0.073(6) 0.006(6) 0.013(5) -0.015(5)
C34 0.052(5) 0.076(6) 0.084(6) 0.000(5) 0.001(5) -0.011(4)
C35 0.055(6) 0.142(11) 0.099(9) 0.006(8) -0.021(6) -0.009(6)
C36 0.22(2) 0.076(9) 0.155(15) 0.031(9) 0.019(13) -0.072(11)
C37 0.111(8) 0.068(6) 0.091(7) 0.008(5) -0.018(6) -0.027(6)
C38 0.150(11) 0.074(7) 0.101(9) -0.019(6) 0.012(7) -0.033(7)
C39 0.123(8) 0.060(5) 0.064(5) -0.008(4) -0.005(5) -0.021(5)
C40 0.177(14) 0.074(7) 0.079(8) -0.029(6) 0.024(8) -0.027(8)
C41 0.097(10) 0.149(15) 0.22(2) 0.040(14) 0.032(11) 0.093(10)
C42 0.086(7) 0.080(6) 0.076(6) -0.004(5) -0.006(6) 0.024(5)
C43 0.080(7) 0.104(8) 0.113(9) -0.010(7) 0.018(6) 0.041(6)
C44 0.061(5) 0.090(6) 0.074(6) 0.004(5) 0.003(5) 0.019(5)
C45 0.050(6) 0.150(12) 0.118(10) 0.024(9) 0.012(6) 0.007(6)
C46 0.067(7) 0.134(11) 0.119(11) -0.033(8) 0.023(7) -0.022(7)
C47 0.060(5) 0.071(5) 0.066(5) -0.002(4) -0.003(4) -0.011(4)
C48 0.061(5) 0.088(6) 0.076(6) -0.002(5) -0.004(4) -0.030(4)
C49 0.082(6) 0.056(4) 0.057(5) -0.002(3) 0.000(4) -0.006(4)
C50 0.107(8) 0.122(9) 0.052(5) -0.010(6) 0.007(6) -0.021(7)
C51 0.119(10) 0.065(7) 0.133(11) -0.008(7) 0.045(9) -0.016(7)
C52 0.076(6) 0.064(5) 0.062(5) 0.008(4) 0.007(4) 0.001(4)
C53 0.080(6) 0.060(5) 0.091(7) 0.005(4) 0.022(5) 0.015(4)
C54 0.063(5) 0.066(5) 0.068(5) -0.002(4) 0.010(4) 0.006(4)
C55 0.111(9) 0.066(6) 0.130(10) 0.012(6) 0.062(8) 0.025(6)
C56 0.100(10) 0.113(11) 0.132(13) 0.022(10) -0.011(9) 0.023(9)
C57 0.056(5) 0.101(7) 0.071(6) 0.012(5) -0.014(4) 0.008(5)
C58 0.052(5) 0.098(7) 0.116(9) 0.018(6) -0.018(5) 0.002(5)
C59 0.066(6) 0.081(6) 0.072(6) -0.006(5) 0.006(5) -0.008(5)
C60 0.091(8) 0.116(9) 0.107(9) 0.013(8) -0.030(7) -0.034(7)
O1 0.117(5) 0.056(3) 0.046(3) 0.001(2) -0.010(3) 0.009(3)
O2 0.073(4) 0.081(4) 0.036(3) 0.000(2) 0.004(2) -0.008(3)
O3 0.063(4) 0.089(4) 0.057(3) -0.005(3) 0.010(3) 0.000(3)
O4 0.060(3) 0.083(4) 0.057(3) 0.006(3) 0.002(3) -0.007(3)
O5 0.081(4) 0.073(4) 0.075(4) 0.007(3) -0.001(3) -0.017(3)
O6 0.091(4) 0.058(3) 0.058(3) -0.010(3) 0.005(3) -0.005(3)
O7 0.092(5) 0.066(4) 0.080(4) 0.007(3) 0.008(4) 0.023(3)
O8 0.057(3) 0.070(3) 0.073(4) -0.002(3) 0.008(3) 0.002(3)
O9 0.061(3) 0.057(3) 0.069(3) 0.014(3) -0.009(3) -0.005(2)
O10 0.077(4) 0.066(3) 0.047(3) -0.005(2) 0.014(3) -0.006(3)
O11 0.078(4) 0.073(3) 0.051(3) -0.002(3) 0.012(3) 0.014(3)
O12 0.063(4) 0.076(4) 0.066(4) -0.009(3) 0.005(3) -0.004(3)
O13 0.060(3) 0.073(3) 0.048(3) -0.001(2) 0.000(2) -0.009(3)
O14 0.067(3) 0.061(3) 0.068(4) -0.001(3) 0.007(3) 0.003(3)
O15 0.059(3) 0.054(3) 0.065(3) -0.002(2) 0.013(3) 0.005(2)
O16 0.075(4) 0.079(4) 0.078(4) 0.013(3) -0.009(3) 0.002(3)
O17 0.059(4) 0.067(3) 0.073(4) -0.005(3) -0.005(3) 0.001(3)
O18B 0.080(4) 0.060(3) 0.055(3) 0.004(2) -0.009(3) -0.002(3)
F1 0.29(2) 0.65(4) 0.095(8) 0.108(15) 0.092(10) 0.22(2)
F2 0.244(17) 0.64(4) 0.30(2) -0.37(3) 0.180(15) -0.24(2)
F3 0.106(6) 0.448(19) 0.162(9) -0.137(11) 0.078(6) -0.042(9)
F4 0.145(8) 0.282(14) 0.195(10) -0.134(11) -0.076(7) 0.027(8)
F5 0.088(5) 0.290(11) 0.116(6) -0.008(7) -0.014(4) -0.062(6)
F6 0.246(12) 0.271(12) 0.196(11) 0.123(11) -0.158(10) -0.128(11)
F7 0.61(4) 0.234(16) 0.202(14) 0.099(13) -0.036(17) -0.27(2)
F8 0.176(11) 0.204(14) 0.56(4) 0.146(16) 0.137(17) -0.043(10)
F9 0.37(2) 0.122(8) 0.321(17) -0.006(9) 0.074(14) -0.143(11)
F10 0.431(19) 0.183(10) 0.157(8) -0.119(8) 0.115(10) -0.169(11)
F11 0.243(12) 0.182(9) 0.175(10) -0.024(7) 0.089(9) 0.072(9)
F12 0.212(9) 0.140(7) 0.072(5) -0.013(4) 0.006(4) -0.008(6)
F13 0.59(3) 0.171(12) 0.222(15) 0.006(10) -0.138(19) 0.228(17)
F14 0.280(19) 0.104(8) 0.57(4) 0.015(13) 0.11(2) 0.020(10)
F15 0.67(4) 0.237(15) 0.34(2) 0.132(15) 0.29(3) 0.33(2)
F16 0.116(7) 0.213(10) 0.51(2) 0.143(13) 0.168(11) 0.072(7)
F17 0.150(8) 0.182(9) 0.167(9) 0.018(7) -0.048(6) -0.075(6)
F18 0.137(6) 0.141(6) 0.111(6) 0.024(5) 0.038(5) -0.016(5)
F19 0.122(6) 0.287(12) 0.098(6) -0.011(7) 0.046(5) -0.061(7)
F20 0.101(6) 0.220(10) 0.225(11) 0.033(8) 0.079(6) 0.056(7)
F21 0.112(6) 0.255(12) 0.208(10) -0.082(8) 0.073(6) -0.085(7)
F22 0.177(9) 0.253(12) 0.111(6) -0.080(7) -0.012(6) 0.055(8)
F23 0.338(15) 0.153(7) 0.068(5) 0.013(4) -0.010(6) -0.074(9)
F24 0.172(8) 0.239(10) 0.099(5) -0.065(6) 0.015(5) -0.124(7)
F25 0.206(9) 0.067(4) 0.247(11) -0.028(5) 0.106(8) -0.026(5)
F26 0.140(8) 0.114(7) 0.53(3) 0.065(11) -0.046(12) -0.051(6)
F27 0.73(4) 0.094(7) 0.204(13) 0.008(7) 0.18(2) -0.122(14)
F28 0.068(5) 0.334(16) 0.233(12) 0.075(11) 0.031(6) 0.030(7)
F29 0.131(5) 0.133(6) 0.125(6) 0.030(5) 0.071(5) 0.033(4)
F30 0.287(13) 0.128(7) 0.387(17) -0.108(9) 0.275(13) -0.044(7)
F31 0.35(5) 0.122(16) 0.077(12) 0.015(10) -0.12(2) 0.032(19)
F31A 0.20(3) 0.33(5) 0.47(6) 0.36(5) 0.19(4) 0.16(3)
F32 0.15(2) 0.062(11) 0.25(3) -0.004(14) -0.09(2) 0.037(11)
F32A 0.66(13) 0.24(4) 0.37(8) -0.03(5) 0.21(8) 0.03(6)
F33 0.21(4) 0.30(5) 0.18(3) 0.11(3) 0.08(3) 0.22(4)
F33A 0.079(12) 0.23(3) 0.27(5) 0.16(3) -0.053(18) -0.003(14)
F34 0.261(12) 0.127(6) 0.139(7) -0.041(6) 0.005(7) -0.082(7)
F35 0.112(5) 0.110(5) 0.134(6) 0.027(4) 0.003(4) -0.026(4)
F36 0.089(5) 0.164(8) 0.267(12) 0.071(8) -0.061(6) -0.045(5)
S1 0.114(2) 0.0878(16) 0.0519(12) -0.0083(11) 0.0219(13) 0.0065(14)
S2 0.0948(18) 0.0987(18) 0.0409(11) 0.0058(10) 0.0101(11) 0.0102(13)
S3 0.118(2) 0.0989(19) 0.0491(12) -0.0073(11) 0.0233(13) 0.0139(15)
S4 0.165(3) 0.0868(18) 0.0574(14) -0.0020(12) 0.0417(17) -0.0093(17)
Gd1 0.0542(2) 0.0512(2) 0.0397(2) 0.00114(14) 0.00115(15) 0.00022(15)
Gd2 0.0519(2) 0.0541(2) 0.0429(2) -0.00099(14) 0.00413(15) 0.00135(15)

loop_
_atom_type_symbol
_atom_type_description
_atom_type_scat_dispersion_real
_atom_type_scat_dispersion_imag
_atom_type_scat_source
C C 0.0033 0.0016 'International Tables Vol C Tables 4.2.6.8 and 6.1.1.4'
H H 0.0000 0.0000 'International Tables Vol C Tables 4.2.6.8 and 6.1.1.4'
O O 0.0106 0.0060 'International Tables Vol C Tables 4.2.6.8 and 6.1.1.4'
F F 0.0171 0.0103 'International Tables Vol C Tables 4.2.6.8 and 6.1.1.4'
S S 0.1246 0.1234 'International Tables Vol C Tables 4.2.6.8 and 6.1.1.4'
Gd Gd -0.1653 3.9035 'International Tables Vol C Tables 4.2.6.8 and 6.1.1.4'

loop_
_geom_angle_atom_site_label_1
_geom_angle_atom_site_label_2
_geom_angle_atom_site_label_3
_geom_angle
O1 C1 C10 121.6(8)
O1 C1 C2 116.2(7)
C10 C1 C2 122.2(8)
O2 C2 C3 123.9(7)
O2 C2 C1 113.6(7)
C3 C2 C1 122.4(7)
C8 C3 C2 111.5(7)
C8 C3 C4 128.4(8)
C2 C3 C4 119.9(7)
C6 C4 C7 106.4(10)
C6 C4 C5 111.4(11)
C7 C4 C5 107.5(10)
C6 C4 C3 113.5(9)
C7 C4 C3 109.9(8)
C5 C4 C3 107.9(8)
C3 C8 C9 124.1(7)
C3 C8 S1 121.2(7)
C9 C8 S1 114.7(6)
C10 C9 C8 125.6(7)
C10 C9 S2 120.8(8)
C8 C9 S2 113.6(6)
C9 C10 C1 110.9(8)
C9 C10 C11 130.1(8)
C1 C10 C11 119.0(8)
C12 C11 C10 105.0(10)
C12 C11 C13 114.5(13)
C10 C11 C13 110.9(9)
C12 C11 C14 114.1(14)
C10 C11 C14 111.6(11)
C13 C11 C14 100.9(11)
C16 C15 S1 122.4(8)
C16 C15 S2 121.2(8)
S1 C15 S2 116.4(5)
C15 C16 S4 122.2(9)
C15 C16 S3 122.6(9)
S4 C16 S3 115.2(5)
C26 C17 C18 125.8(7)
C26 C17 S3 120.0(7)
C18 C17 S3 114.1(6)
C19 C18 C17 125.3(7)
C19 C18 S4 120.7(6)
C17 C18 S4 113.9(6)
C18 C19 C24 111.8(7)
C18 C19 C20 129.7(7)
C24 C19 C20 118.5(7)
C21 C20 C22 104.5(12)
C21 C20 C23 109.1(11)
C22 C20 C23 111.1(11)
C21 C20 C19 116.2(8)
C22 C20 C19 106.4(9)
C23 C20 C19 109.4(8)
O11 C24 C19 122.6(7)
O11 C24 C25 115.3(7)
C19 C24 C25 122.0(7)
O10 C25 C26 122.9(7)
O10 C25 C24 114.9(7)
C26 C25 C24 122.1(7)
C17 C26 C25 110.5(7)
C17 C26 C27 130.3(7)
C25 C26 C27 119.0(7)
C26 C27 C30 110.7(7)
C26 C27 C28 109.0(8)
C30 C27 C28 108.0(10)
C26 C27 C29 115.8(8)
C30 C27 C29 108.1(9)
C28 C27 C29 104.8(9)
F2 C31 F3 117(2)
F2 C31 F1 94.0(18)
F3 C31 F1 100(2)
F2 C31 C32 115.2(14)
F3 C31 C32 119.3(13)
F1 C31 C32 104.7(19)
O3 C32 C33 126.8(9)
O3 C32 C31 115.1(9)
C33 C32 C31 118.1(9)
C34 C33 C32 123.2(8)
O4 C34 C33 126.1(9)
O4 C34 C35 112.6(9)
C33 C34 C35 121.3(9)
F4 C35 F6 103.4(15)
F4 C35 F5 102.6(12)
F6 C35 F5 112.2(11)
F4 C35 C34 112.9(10)
F6 C35 C34 112.0(11)
F5 C35 C34 113.0(11)
F7 C36 F9 100(2)
F7 C36 F8 107(2)
F9 C36 F8 107.3(19)
F7 C36 C37 116.3(19)
F9 C36 C37 114.9(17)
F8 C36 C37 110.1(17)
O5 C37 C38 127.0(9)
O5 C37 C36 113.5(12)
C38 C37 C36 119.5(11)
C39 C38 C37 122.8(10)
O6 C39 C38 128.9(9)
O6 C39 C40 114.0(8)
C38 C39 C40 117.0(9)
F10 C40 F12 109.8(14)
F10 C40 F11 102.6(14)
F12 C40 F11 104.8(12)
F10 C40 C39 116.1(11)
F12 C40 C39 113.4(10)
F11 C40 C39 109.0(12)
F15 C41 F13 104.4(19)
F15 C41 F14 109(3)
F13 C41 F14 104(2)
F15 C41 C42 113.0(17)
F13 C41 C42 108.8(19)
F14 C41 C42 116.8(13)
O7 C42 C43 125.4(9)
O7 C42 C41 112.5(11)
C43 C42 C41 122.1(11)
C44 C43 C42 121.9(9)
O8 C44 C43 128.2(10)
O8 C44 C45 113.6(9)
C43 C44 C45 118.1(9)
F16 C45 F18 106.0(13)
F16 C45 F17 109.9(13)
F18 C45 F17 103.3(12)
F16 C45 C44 114.4(12)
F18 C45 C44 111.4(9)
F17 C45 C44 111.2(11)
F19 C46 F21 106.9(13)
F19 C46 F20 109.5(12)
F21 C46 F20 101.2(12)
F19 C46 C47 114.7(12)
F21 C46 C47 113.3(10)
F20 C46 C47 110.5(12)
O12 C47 C48 127.1(8)
O12 C47 C46 114.2(9)
C48 C47 C46 118.7(8)
C47 C48 C49 122.1(8)
O13 C49 C48 125.7(8)
O13 C49 C50 115.0(8)
C48 C49 C50 119.2(8)
F23 C50 F24 108.9(11)
F23 C50 F22 98.9(11)
F24 C50 F22 108.0(11)
F23 C50 C49 113.3(10)
F24 C50 C49 116.2(9)
F22 C50 C49 110.2(9)
F27 C51 F26 100.7(15)
F27 C51 F25 99.3(15)
F26 C51 F25 108.7(14)
F27 C51 C52 114.6(14)
F26 C51 C52 114.1(13)
F25 C51 C52 117.3(10)
O14 C52 C53 126.3(8)
O14 C52 C51 114.9(8)
C53 C52 C51 118.8(9)
C52 C53 C54 123.5(8)
O15 C54 C53 128.5(8)
O15 C54 C55 113.9(8)
C53 C54 C55 117.6(8)
F30 C55 F29 110.3(12)
F30 C55 F28 103.9(12)
F29 C55 F28 102.9(11)
F30 C55 C54 115.1(10)
F29 C55 C54 114.3(8)
F28 C55 C54 109.1(11)
F31A C56 F32 46(3)
F31A C56 F33 126(3)
F32 C56 F33 93(3)
F31A C56 F33A 120(3)
F32 C56 F33A 126(2)
F33 C56 F33A 51(3)
F31A C56 F31 64(3)
F32 C56 F31 109(2)
F33 C56 F31 123(3)
F33A C56 F31 74(2)
F31A C56 C57 118.3(17)
F32 C56 C57 117.0(15)
F33 C56 C57 110.4(17)
F33A C56 C57 113.3(16)
F31 C56 C57 105.9(15)
F31A C56 F32A 112(5)
F32 C56 F32A 66(3)
F33 C56 F32A 44(4)
F33A C56 F32A 95(3)
F31 C56 F32A 162(3)
C57 C56 F32A 92(3)
O16 C57 C58 127.7(9)
O16 C57 C56 111.8(10)
C58 C57 C56 120.4(10)
C57 C58 C59 121.7(9)
O17 C59 C58 128.5(9)
O17 C59 C60 114.5(9)
C58 C59 C60 117.0(9)
F36 C60 F34 110.5(11)
F36 C60 F35 105.2(11)
F34 C60 F35 105.4(12)
F36 C60 C59 113.5(11)
F34 C60 C59 110.3(11)
F35 C60 C59 111.6(9)
C1 O1 Gd1 122.5(5)
C2 O2 Gd1 120.0(5)
C32 O3 Gd1 134.9(6)
C34 O4 Gd1 132.0(6)
C37 O5 Gd1 133.7(7)
C39 O6 Gd1 133.0(6)
C42 O7 Gd1 137.3(6)
C44 O8 Gd1 136.6(6)
C25 O10 Gd2 119.9(5)
C24 O11 Gd2 124.8(5)
C47 O12 Gd2 134.3(6)
C49 O13 Gd2 129.8(5)
C52 O14 Gd2 134.8(5)
C54 O15 Gd2 131.8(5)
C57 O16 Gd2 134.5(6)
C59 O17 Gd2 134.9(6)
C56 F31 F31A 52.6(18)
C56 F31 F33A 52.5(14)
F31A F31 F33A 95(2)
F32 F31A C56 69(3)
F32 F31A F31 129(4)
C56 F31A F31 63(2)
F31A F32 C56 65(3)
F31A F32 F32A 135(5)
C56 F32 F32A 70(3)
F31A F32 F33 101(4)
C56 F32 F33 44.2(19)
F32A F32 F33 39(4)
F33 F32A F32 78(5)
F33 F32A C56 48(3)
F32 F32A C56 44(2)
F33A F33 F32A 155(5)
F33A F33 C56 68(3)
F32A F33 C56 88(4)
F33A F33 F32 100(3)
F32A F33 F32 63(5)
C56 F33 F32 43.1(18)
F33 F33A C56 61(2)
F33 F33A F31 112(3)
C56 F33A F31 53.5(15)
C15 S1 C8 97.4(5)
C15 S2 C9 96.6(5)
C17 S3 C16 97.6(5)
C16 S4 C18 99.0(4)
O5 Gd1 O8 142.6(2)
O5 Gd1 O6 73.3(2)
O8 Gd1 O6 81.50(19)
O5 Gd1 O7 76.6(2)
O8 Gd1 O7 69.7(2)
O6 Gd1 O7 72.5(2)
O5 Gd1 O9 141.00(19)
O8 Gd1 O9 66.89(18)
O6 Gd1 O9 94.76(19)
O7 Gd1 O9 136.1(2)
O5 Gd1 O3 79.7(2)
O8 Gd1 O3 136.23(19)
O6 Gd1 O3 135.43(19)
O7 Gd1 O3 134.1(2)
O9 Gd1 O3 84.47(19)
O5 Gd1 O1 71.6(2)
O8 Gd1 O1 108.0(2)
O6 Gd1 O1 131.11(19)
O7 Gd1 O1 67.1(2)
O9 Gd1 O1 133.59(19)
O3 Gd1 O1 68.34(19)
O5 Gd1 O4 71.7(2)
O8 Gd1 O4 124.37(19)
O6 Gd1 O4 69.57(19)
O7 Gd1 O4 135.9(2)
O9 Gd1 O4 69.37(17)
O3 Gd1 O4 68.58(18)
O1 Gd1 O4 127.0(2)
O5 Gd1 O2 130.0(2)
O8 Gd1 O2 72.49(18)
O6 Gd1 O2 153.93(18)
O7 Gd1 O2 99.3(2)
O9 Gd1 O2 73.70(18)
O3 Gd1 O2 67.92(18)
O1 Gd1 O2 61.60(17)
O4 Gd1 O2 124.47(18)
O14 Gd2 O17 142.1(2)
O14 Gd2 O15 74.44(18)
O17 Gd2 O15 80.35(19)
O14 Gd2 O16 75.0(2)
O17 Gd2 O16 70.6(2)
O15 Gd2 O16 72.2(2)
O14 Gd2 O18B 143.08(19)
O17 Gd2 O18B 65.81(19)
O15 Gd2 O18B 94.69(18)
O16 Gd2 O18B 136.03(19)
O14 Gd2 O12 77.68(19)
O17 Gd2 O12 138.89(18)
O15 Gd2 O12 133.70(18)
O16 Gd2 O12 133.6(2)
O18B Gd2 O12 86.04(19)
O14 Gd2 O13 73.51(18)
O17 Gd2 O13 122.05(19)
O15 Gd2 O13 68.13(17)
O16 Gd2 O13 134.4(2)
O18B Gd2 O13 69.72(17)
O12 Gd2 O13 68.90(18)
O14 Gd2 O11 72.41(18)
O17 Gd2 O11 106.8(2)
O15 Gd2 O11 132.19(17)
O16 Gd2 O11 66.63(19)
O18B Gd2 O11 131.95(18)
O12 Gd2 O11 69.67(19)
O13 Gd2 O11 130.59(18)
O14 Gd2 O10 129.60(18)
O17 Gd2 O10 73.72(18)
O15 Gd2 O10 153.84(17)
O16 Gd2 O10 101.7(2)
O18B Gd2 O10 71.72(17)
O12 Gd2 O10 69.12(18)
O13 Gd2 O10 123.78(18)
O11 Gd2 O10 61.14(16)

loop_
_geom_bond_atom_site_label_1
_geom_bond_atom_site_label_2
_geom_bond_distance
C1 O1 1.249(10)
C1 C10 1.467(11)
C1 C2 1.486(11)
C2 O2 1.263(9)
C2 C3 1.430(11)
C3 C8 1.391(11)
C3 C4 1.566(13)
C4 C6 1.512(14)
C4 C7 1.539(15)
C4 C5 1.545(17)
C8 C9 1.476(13)
C8 S1 1.737(8)
C9 C10 1.347(12)
C9 S2 1.744(8)
C10 C11 1.526(13)
C11 C12 1.47(2)
C11 C13 1.566(17)
C11 C14 1.581(17)
C15 C16 1.354(12)
C15 S1 1.695(10)
C15 S2 1.744(10)
C16 S4 1.694(11)
C16 S3 1.764(11)
C17 C26 1.362(11)
C17 C18 1.483(11)
C17 S3 1.758(8)
C18 C19 1.367(11)
C18 S4 1.764(8)
C19 C24 1.454(10)
C19 C20 1.555(12)
C20 C21 1.449(15)
C20 C22 1.502(16)
C20 C23 1.550(16)
C24 O11 1.219(9)
C24 C25 1.501(11)
C25 O10 1.238(8)
C25 C26 1.465(11)
C26 C27 1.516(12)
C27 C30 1.531(14)
C27 C28 1.547(15)
C27 C29 1.557(13)
C31 F2 1.16(2)
C31 F3 1.195(15)
C31 F1 1.38(3)
C31 C32 1.508(16)
C32 O3 1.263(10)
C32 C33 1.386(13)
C33 C34 1.367(13)
C34 O4 1.267(10)
C34 C35 1.516(14)
C35 F4 1.262(15)
C35 F6 1.265(15)
C35 F5 1.297(13)
C36 F7 1.18(2)
C36 F9 1.26(2)
C36 F8 1.30(3)
C36 C37 1.537(16)
C37 O5 1.248(11)
C37 C38 1.414(16)
C38 C39 1.342(14)
C39 O6 1.239(10)
C39 C40 1.526(14)
C40 F10 1.250(13)
C40 F12 1.302(14)
C40 F11 1.320(17)
C41 F15 1.159(19)
C41 F13 1.23(2)
C41 F14 1.25(2)
C41 C42 1.545(18)
C42 O7 1.236(12)
C42 C43 1.374(15)
C43 C44 1.371(14)
C44 O8 1.214(10)
C44 C45 1.556(15)
C45 F16 1.284(14)
C45 F18 1.323(14)
C45 F17 1.325(16)
C46 F19 1.235(14)
C46 F21 1.308(14)
C46 F20 1.324(17)
C46 C47 1.514(14)
C47 O12 1.206(10)
C47 C48 1.384(12)
C48 C49 1.398(12)
C49 O13 1.289(9)
C49 C50 1.522(12)
C50 F23 1.261(13)
C50 F24 1.266(12)
C50 F22 1.326(14)
C51 F27 1.245(18)
C51 F26 1.255(17)
C51 F25 1.267(13)
C51 C52 1.455(13)
C52 O14 1.268(10)
C52 C53 1.388(11)
C53 C54 1.420(12)
C54 O15 1.238(9)
C54 C55 1.521(13)
C55 F30 1.244(12)
C55 F29 1.275(12)
C55 F28 1.341(17)
C56 F31A 1.17(3)
C56 F32 1.20(2)
C56 F33 1.22(3)
C56 F33A 1.29(2)
C56 F31 1.31(2)
C56 C57 1.553(15)
C56 F32A 1.63(7)
C57 O16 1.261(10)
C57 C58 1.361(13)
C58 C59 1.367(13)
C59 O17 1.249(10)
C59 C60 1.539(14)
C60 F36 1.307(14)
C60 F34 1.324(16)
C60 F35 1.343(13)
O1 Gd1 2.464(5)
O2 Gd1 2.516(5)
O3 Gd1 2.438(5)
O4 Gd1 2.512(6)
O5 Gd1 2.353(6)
O6 Gd1 2.386(5)
O7 Gd1 2.398(6)
O8 Gd1 2.382(5)
O9 Gd1 2.403(5)
O10 Gd2 2.561(5)
O11 Gd2 2.490(5)
O12 Gd2 2.436(6)
O13 Gd2 2.462(5)
O14 Gd2 2.349(5)
O15 Gd2 2.397(5)
O16 Gd2 2.410(6)
O17 Gd2 2.390(6)
O18B Gd2 2.410(5)
F31 F31A 1.32(6)
F31 F33A 1.56(4)
F31A F32 0.92(7)
F32 F32A 1.58(7)
F32 F33 1.75(5)
F32A F33 1.13(10)
F33 F33A 1.09(5)
